data_4108957
loop_
_publ_author_name
'Hiroki Mandai'
'Kyoko Mandai'
'Marc L. Snapper'
'Amir H. Hoveyda'

_publ_section_title
;
 Three-Component Ag-Catalyzed Enantioselective Vinylogous Mannich and
 Aza-Diels-Alder Reactions with Alkyl-Substituted Aldehydes
;
_journal_name_full 'Journal of the American Chemical Society'
_journal_page_first 17961
_journal_page_last 17969
_journal_paper_doi 10.1021/ja807243t
_journal_volume 130
_journal_year 2008
_chemical_absolute_configuration ad
_chemical_formula_sum 'C18 H21 N O3 S'
_chemical_formula_weight 331.42
_chemical_name_systematic
;

 ?

;
_space_group_IT_number 19
_symmetry_cell_setting orthorhombic
_symmetry_space_group_name_Hall 'P 2ac 2ab'
_symmetry_space_group_name_H-M 'P 21 21 21'
_atom_sites_solution_hydrogens geom
_atom_sites_solution_primary direct
_atom_sites_solution_secondary difmap
_audit_creation_method SHELXL-97
_cell_angle_alpha 90.00
_cell_angle_beta 90.00
_cell_angle_gamma 90.00
_cell_formula_units_Z 4
_cell_length_a 8.6986(12)
_cell_length_b 10.1580(14)
_cell_length_c 19.095(3)
_cell_measurement_reflns_used 3946
_cell_measurement_temperature 193(2)
_cell_measurement_theta_max 28.10
_cell_measurement_theta_min 2.27
_cell_volume 1687.2(4)
_computing_cell_refinement 'Bruker SMART'
_computing_data_collection 'Bruker SMART'
_computing_data_reduction 'Bruker SAINT'
_computing_molecular_graphics 'Bruker SHELXTL'
_computing_publication_material 'Bruker SHELXTL'
_computing_structure_refinement 'SHELXL-97 (Sheldrick, 1997)'
_computing_structure_solution 'SHELXS-97 (Sheldrick, 1990)'
_diffrn_ambient_temperature 193(2)
_diffrn_measured_fraction_theta_full 1.000
_diffrn_measured_fraction_theta_max 1.000
_diffrn_measurement_device_type 'CCD area detector'
_diffrn_measurement_method 'phi and omega scans'
_diffrn_radiation_monochromator graphite
_diffrn_radiation_source 'normal-focus sealed tube'
_diffrn_radiation_type MoK\a
_diffrn_radiation_wavelength 0.71073
_diffrn_reflns_av_R_equivalents 0.0271
_diffrn_reflns_av_sigmaI/netI 0.0284
_diffrn_reflns_limit_h_max 10
_diffrn_reflns_limit_h_min -9
_diffrn_reflns_limit_k_max 12
_diffrn_reflns_limit_k_min -12
_diffrn_reflns_limit_l_max 14
_diffrn_reflns_limit_l_min -23
_diffrn_reflns_number 10838
_diffrn_reflns_theta_full 26.00
_diffrn_reflns_theta_max 26.00
_diffrn_reflns_theta_min 2.13
_exptl_absorpt_coefficient_mu 0.206
_exptl_absorpt_correction_T_max 0.9797
_exptl_absorpt_correction_T_min 0.9599
_exptl_absorpt_correction_type multi-scan
_exptl_absorpt_process_details SADABS
_exptl_crystal_colour yellow
_exptl_crystal_density_diffrn 1.305
_exptl_crystal_density_meas ?
_exptl_crystal_description prism
_exptl_crystal_F_000 704
_exptl_crystal_size_max 0.20
_exptl_crystal_size_mid 0.20
_exptl_crystal_size_min 0.10
_refine_diff_density_max 0.256
_refine_diff_density_min -0.142
_refine_diff_density_rms 0.038
_refine_ls_abs_structure_details 'Flack H D (1983), Acta Cryst. A39, 876-881'
_refine_ls_abs_structure_Flack -0.01(6)
_refine_ls_extinction_method none
_refine_ls_goodness_of_fit_ref 1.054
_refine_ls_hydrogen_treatment mixed
_refine_ls_matrix_type full
_refine_ls_number_parameters 292
_refine_ls_number_reflns 3330
_refine_ls_number_restraints 0
_refine_ls_restrained_S_all 1.054
_refine_ls_R_factor_all 0.0351
_refine_ls_R_factor_gt 0.0328
_refine_ls_shift/su_max 0.000
_refine_ls_shift/su_mean 0.000
_refine_ls_structure_factor_coef Fsqd
_refine_ls_weighting_details 'calc w=1/[\s^2^(Fo^2^)+(0.0493P)^2^+0.0750P] where P=(Fo^2^+2Fc^2^)/3'
_refine_ls_weighting_scheme calc
_refine_ls_wR_factor_gt 0.0778
_refine_ls_wR_factor_ref 0.0793
_reflns_number_gt 3150
_reflns_number_total 3330
_reflns_threshold_expression >2sigma(I)
_cod_data_source_file ja807243t_si_002.cif
_cod_data_source_block hm02x
_cod_depositor_comments
;
The following automatic conversions were performed:

'_exptl_crystal_density_meas' value 'none' was changed to '?' - the
value is perceived as not measured.

Automatic conversion script
Id: cif_fix_values 3008 2015-01-20 13:52:24Z robertas 
;
_cod_database_code 4108957

loop_
_symmetry_equiv_pos_as_xyz
'x, y, z'
'-x+1/2, -y, z+1/2'
'-x, y+1/2, -z+1/2'
'x+1/2, -y+1/2, -z'

loop_
_atom_site_label
_atom_site_type_symbol
_atom_site_fract_x
_atom_site_fract_y
_atom_site_fract_z
_atom_site_U_iso_or_equiv
_atom_site_adp_type
_atom_site_occupancy
_atom_site_symmetry_multiplicity
_atom_site_calc_flag
S1 S 0.72865(5) 0.23032(4) 0.15917(2) 0.03241(12) Uani 1 1 d
N1 N 0.93919(15) 0.43583(12) 0.16038(7) 0.0264(3) Uani 1 1 d
O1 O 0.91898(13) 0.72568(12) 0.18101(7) 0.0337(3) Uani 1 1 d
C13 C 0.76090(18) 0.32848(15) 0.23267(8) 0.0242(3) Uani 1 1 d
C12 C 0.88641(18) 0.42609(15) 0.22270(9) 0.0243(3) Uani 1 1 d
C17 C 0.9305(2) 0.50330(17) 0.28412(10) 0.0296(4) Uani 1 1 d
C15 C 0.7218(2) 0.40525(17) 0.35215(9) 0.0322(4) Uani 1 1 d
O3 O 0.64911(19) 0.39958(15) 0.40767(7) 0.0462(4) Uani 1 1 d
C16 C 0.8529(2) 0.49418(16) 0.34387(9) 0.0325(4) Uani 1 1 d
C14 C 0.6831(2) 0.32170(18) 0.29320(9) 0.0301(4) Uani 1 1 d
C7 C 1.0550(2) 0.53150(16) 0.14030(9) 0.0279(4) Uani 1 1 d
C11 C 0.7664(2) 0.75428(18) 0.17387(9) 0.0352(4) Uani 1 1 d
O2 O 0.69858(16) 0.81378(16) 0.21836(8) 0.0525(4) Uani 1 1 d
C10 C 0.7154(2) 0.7004(2) 0.10697(10) 0.0400(4) Uani 1 1 d
C2 C 1.2250(3) 0.34536(18) 0.10198(10) 0.0372(4) Uani 1 1 d
C1 C 1.1504(2) 0.47402(17) 0.07951(9) 0.0285(4) Uani 1 1 d
C9 C 0.8322(2) 0.6441(2) 0.07588(10) 0.0381(4) Uani 1 1 d
C6 C 1.2739(3) 0.56825(19) 0.05325(12) 0.0416(5) Uani 1 1 d
C3 C 1.3183(2) 0.2846(2) 0.04319(12) 0.0418(5) Uani 1 1 d
C8 C 0.9722(2) 0.65859(18) 0.11935(10) 0.0323(4) Uani 1 1 d
C4 C 1.4396(2) 0.3778(2) 0.01586(13) 0.0451(5) Uani 1 1 d
C5 C 1.3694(3) 0.5080(2) -0.00515(13) 0.0454(5) Uani 1 1 d
C18 C 0.5774(3) 0.1235(2) 0.18932(13) 0.0441(5) Uani 1 1 d
H6 H 1.124(2) 0.5511(17) 0.1764(9) 0.022(4) Uiso 1 1 d
H1 H 1.295(2) 0.364(2) 0.1400(12) 0.038(5) Uiso 1 1 d
H9 H 0.605(2) 0.271(2) 0.3015(11) 0.038(5) Uiso 1 1 d
H10 H 0.554(3) 0.064(3) 0.1515(13) 0.059(7) Uiso 1 1 d
H4 H 1.230(3) 0.649(3) 0.0380(13) 0.060(7) Uiso 1 1 d
H2 H 1.246(2) 0.258(2) 0.0040(12) 0.048(6) Uiso 1 1 d
H8 H 0.881(2) 0.546(2) 0.3835(11) 0.034(5) Uiso 1 1 d
H7 H 1.0112(19) 0.5618(17) 0.2794(9) 0.019(4) Uiso 1 1 d
H5 H 0.837(3) 0.606(2) 0.0334(13) 0.047(6) Uiso 1 1 d
H3 H 1.078(2) 0.456(2) 0.0402(11) 0.034(5) Uiso 1 1 d
H13 H 1.046(2) 0.710(2) 0.0960(11) 0.040(5) Uiso 1 1 d
H14 H 1.149(2) 0.290(2) 0.1187(12) 0.049(6) Uiso 1 1 d
H12 H 0.612(2) 0.715(2) 0.0921(11) 0.046(6) Uiso 1 1 d
H17 H 1.515(3) 0.396(2) 0.0526(13) 0.054(7) Uiso 1 1 d
H15 H 1.360(2) 0.205(2) 0.0572(12) 0.044(6) Uiso 1 1 d
H19 H 1.453(3) 0.570(2) -0.0204(13) 0.055(6) Uiso 1 1 d
H16 H 1.496(2) 0.339(2) -0.0226(12) 0.043(6) Uiso 1 1 d
H18 H 1.305(2) 0.494(2) -0.0465(11) 0.035(5) Uiso 1 1 d
H11 H 0.488(3) 0.170(2) 0.2007(12) 0.047(6) Uiso 1 1 d
H20 H 1.346(3) 0.588(2) 0.0913(14) 0.055(7) Uiso 1 1 d
H21 H 0.615(3) 0.063(3) 0.2268(16) 0.073(8) Uiso 1 1 d

loop_
_atom_site_aniso_label
_atom_site_aniso_U_11
_atom_site_aniso_U_22
_atom_site_aniso_U_33
_atom_site_aniso_U_23
_atom_site_aniso_U_13
_atom_site_aniso_U_12
S1 0.0343(2) 0.0335(2) 0.0295(2) -0.00577(18) -0.00028(18) -0.00745(17)
N1 0.0280(7) 0.0241(6) 0.0271(7) -0.0002(6) 0.0020(6) -0.0020(5)
O1 0.0301(6) 0.0299(6) 0.0410(7) -0.0076(5) -0.0019(5) -0.0001(5)
C13 0.0237(8) 0.0240(7) 0.0250(8) 0.0006(6) -0.0039(7) 0.0029(6)
C12 0.0250(8) 0.0225(7) 0.0256(8) -0.0005(6) -0.0014(7) 0.0024(6)
C17 0.0328(9) 0.0259(8) 0.0301(9) -0.0010(7) -0.0043(8) 0.0000(7)
C15 0.0397(9) 0.0334(8) 0.0234(9) 0.0044(7) 0.0002(8) 0.0133(7)
O3 0.0608(9) 0.0528(8) 0.0251(7) 0.0044(6) 0.0114(7) 0.0085(7)
C16 0.0457(10) 0.0289(8) 0.0228(8) -0.0035(8) -0.0064(8) 0.0078(7)
C14 0.0293(9) 0.0324(8) 0.0287(9) 0.0056(7) 0.0026(7) 0.0008(7)
C7 0.0278(8) 0.0258(8) 0.0303(9) -0.0016(7) 0.0026(7) -0.0047(7)
C11 0.0320(8) 0.0366(9) 0.0369(10) 0.0034(8) 0.0047(8) 0.0029(8)
O2 0.0479(8) 0.0670(9) 0.0425(8) -0.0076(8) 0.0067(7) 0.0176(8)
C10 0.0359(9) 0.0490(11) 0.0350(10) 0.0049(8) -0.0027(9) 0.0011(9)
C2 0.0450(10) 0.0327(9) 0.0338(10) 0.0043(8) 0.0093(9) 0.0014(9)
C1 0.0302(8) 0.0276(8) 0.0277(8) -0.0006(7) 0.0018(8) -0.0031(7)
C9 0.0499(11) 0.0387(10) 0.0259(9) 0.0055(8) 0.0001(9) 0.0028(9)
C6 0.0437(11) 0.0314(10) 0.0497(12) 0.0003(8) 0.0205(10) -0.0044(9)
C3 0.0504(12) 0.0342(10) 0.0408(11) 0.0031(9) 0.0135(10) 0.0085(9)
C8 0.0315(9) 0.0283(9) 0.0369(10) 0.0023(8) 0.0097(8) -0.0040(7)
C4 0.0365(11) 0.0530(13) 0.0456(12) 0.0012(10) 0.0126(10) 0.0078(10)
C5 0.0472(11) 0.0388(11) 0.0503(13) 0.0051(10) 0.0229(11) -0.0003(9)
C18 0.0380(11) 0.0389(11) 0.0554(13) -0.0071(10) 0.0004(10) -0.0160(9)

loop_
_atom_type_symbol
_atom_type_description
_atom_type_scat_dispersion_real
_atom_type_scat_dispersion_imag
_atom_type_scat_source
C C 0.0033 0.0016 'International Tables Vol C Tables 4.2.6.8 and 6.1.1.4'
H H 0.0000 0.0000 'International Tables Vol C Tables 4.2.6.8 and 6.1.1.4'
N N 0.0061 0.0033 'International Tables Vol C Tables 4.2.6.8 and 6.1.1.4'
O O 0.0106 0.0060 'International Tables Vol C Tables 4.2.6.8 and 6.1.1.4'
S S 0.1246 0.1234 'International Tables Vol C Tables 4.2.6.8 and 6.1.1.4'

loop_
_geom_angle_atom_site_label_1
_geom_angle_atom_site_label_2
_geom_angle_atom_site_label_3
_geom_angle
C13 S1 C18 101.82(10)
C12 N1 C7 123.14(14)
C11 O1 C8 109.41(13)
C14 C13 C12 121.00(16)
C14 C13 S1 125.66(13)
C12 C13 S1 113.34(12)
N1 C12 C17 127.63(15)
N1 C12 C13 115.73(14)
C17 C12 C13 116.59(15)
C16 C17 C12 121.22(17)
C16 C17 H7 121.0(11)
C12 C17 H7 117.8(11)
O3 C15 C14 121.33(18)
O3 C15 C16 121.35(17)
C14 C15 C16 117.30(15)
C17 C16 C15 122.11(16)
C17 C16 H8 120.9(13)
C15 C16 H8 117.0(12)
C13 C14 C15 121.47(17)
C13 C14 H9 125.6(14)
C15 C14 H9 112.9(14)
N1 C7 C8 107.86(14)
N1 C7 C1 108.59(13)
C8 C7 C1 112.07(14)
N1 C7 H6 113.0(11)
C8 C7 H6 108.3(11)
C1 C7 H6 107.0(11)
O2 C11 O1 121.01(17)
O2 C11 C10 131.35(18)
O1 C11 C10 107.64(15)
C9 C10 C11 108.98(18)
C9 C10 H12 131.7(13)
C11 C10 H12 119.1(13)
C3 C2 C1 111.67(16)
C3 C2 H1 107.2(12)
C1 C2 H1 108.1(12)
C3 C2 H14 113.1(14)
C1 C2 H14 108.2(14)
H1 C2 H14 108.4(18)
C2 C1 C6 109.37(16)
C2 C1 C7 110.03(15)
C6 C1 C7 112.90(14)
C2 C1 H3 108.7(12)
C6 C1 H3 108.5(11)
C7 C1 H3 107.3(11)
C10 C9 C8 109.94(18)
C10 C9 H5 129.5(15)
C8 C9 H5 120.5(15)
C5 C6 C1 111.97(17)
C5 C6 H4 110.0(15)
C1 C6 H4 111.1(15)
C5 C6 H20 106.2(15)
C1 C6 H20 109.5(15)
H4 C6 H20 108(2)
C4 C3 C2 111.99(18)
C4 C3 H2 110.2(13)
C2 C3 H2 108.5(12)
C4 C3 H15 112.0(14)
C2 C3 H15 110.5(14)
H2 C3 H15 103.2(18)
O1 C8 C9 103.96(14)
O1 C8 C7 109.72(14)
C9 C8 C7 116.72(16)
O1 C8 H13 110.1(13)
C9 C8 H13 110.6(12)
C7 C8 H13 105.8(13)
C3 C4 C5 110.96(17)
C3 C4 H17 109.6(15)
C5 C4 H17 107.4(15)
C3 C4 H16 111.2(13)
C5 C4 H16 110.9(13)
H17 C4 H16 106.6(18)
C4 C5 C6 112.26(19)
C4 C5 H19 109.5(14)
C6 C5 H19 110.8(15)
C4 C5 H18 108.8(12)
C6 C5 H18 109.5(12)
H19 C5 H18 105.8(19)
S1 C18 H10 106.9(15)
S1 C18 H11 112.0(14)
H10 C18 H11 109(2)
S1 C18 H21 111.1(16)
H10 C18 H21 103(2)
H11 C18 H21 115(2)

loop_
_geom_bond_atom_site_label_1
_geom_bond_atom_site_label_2
_geom_bond_distance
S1 C13 1.7444(17)
S1 C18 1.800(2)
N1 C12 1.279(2)
N1 C7 1.452(2)
O1 C11 1.366(2)
O1 C8 1.437(2)
C13 C14 1.341(2)
C13 C12 1.487(2)
C12 C17 1.462(2)
C17 C16 1.329(3)
C17 H7 0.924(17)
C15 O3 1.236(2)
C15 C14 1.449(3)
C15 C16 1.464(3)
C16 H8 0.95(2)
C14 H9 0.87(2)
C7 C8 1.532(3)
C7 C1 1.541(2)
C7 H6 0.934(19)
C11 O2 1.198(2)
C11 C10 1.459(3)
C10 C9 1.308(3)
C10 H12 0.96(2)
C2 C3 1.517(3)
C2 C1 1.521(2)
C2 H1 0.97(2)
C2 H14 0.92(2)
C1 C6 1.524(2)
C1 H3 1.00(2)
C9 C8 1.481(3)
C9 H5 0.90(2)
C6 C5 1.519(3)
C6 H4 0.95(3)
C6 H20 0.98(3)
C3 C4 1.511(3)
C3 H2 1.02(2)
C3 H15 0.93(2)
C8 H13 0.94(2)
C4 C5 1.511(3)
C4 H17 0.98(2)
C4 H16 0.96(2)
C5 H19 1.00(2)
C5 H18 0.98(2)
C18 H10 0.96(3)
C18 H11 0.94(2)
C18 H21 1.00(3)

loop_
_geom_torsion_atom_site_label_1
_geom_torsion_atom_site_label_2
_geom_torsion_atom_site_label_3
_geom_torsion_atom_site_label_4
_geom_torsion
C18 S1 C13 C14 -2.00(18)
C18 S1 C13 C12 178.53(13)
C7 N1 C12 C17 -1.0(3)
C7 N1 C12 C13 176.13(14)
C14 C13 C12 N1 -171.22(15)
S1 C13 C12 N1 8.28(18)
C14 C13 C12 C17 6.3(2)
S1 C13 C12 C17 -174.23(12)
N1 C12 C17 C16 171.53(16)
C13 C12 C17 C16 -5.6(2)
C12 C17 C16 C15 1.2(3)
O3 C15 C16 C17 -178.69(17)
C14 C15 C16 C17 2.8(2)
C12 C13 C14 C15 -2.5(2)
S1 C13 C14 C15 178.12(12)
O3 C15 C14 C13 179.38(16)
C16 C15 C14 C13 -2.1(2)
C12 N1 C7 C8 -87.95(19)
C12 N1 C7 C1 150.39(15)
C8 O1 C11 O2 -177.83(17)
C8 O1 C11 C10 2.21(19)
O2 C11 C10 C9 179.4(2)
O1 C11 C10 C9 -0.6(2)
C3 C2 C1 C6 -56.2(2)
C3 C2 C1 C7 179.24(17)
N1 C7 C1 C2 -58.69(19)
C8 C7 C1 C2 -177.74(15)
N1 C7 C1 C6 178.81(16)
C8 C7 C1 C6 59.8(2)
C11 C10 C9 C8 -1.2(2)
C2 C1 C6 C5 55.4(2)
C7 C1 C6 C5 178.29(18)
C1 C2 C3 C4 56.5(3)
C11 O1 C8 C9 -2.79(19)
C11 O1 C8 C7 -128.32(15)
C10 C9 C8 O1 2.4(2)
C10 C9 C8 C7 123.37(19)
N1 C7 C8 O1 75.38(17)
C1 C7 C8 O1 -165.14(13)
N1 C7 C8 C9 -42.5(2)
C1 C7 C8 C9 77.00(19)
C2 C3 C4 C5 -53.9(3)
C3 C4 C5 C6 53.1(3)
C1 C6 C5 C4 -54.9(3)

loop_
_cod_related_entry_id
_cod_related_entry_database
_cod_related_entry_code
1 ChemSpider 30660350
